data_2108504
loop_
_publ_author_name
'Smirnova, Ekaterina S.'
'Alekseeva, Olga A.'
'Dudka, Alexander P.'
'Khmelenin, Dmitry N.'
'Frolov, Kirill V.'
'Lyubutina, Marianna V.'
'Gudim, Irina A.'
'Lyubutin, Igor S.'

_publ_section_title
;
 Crystal structure and structural phase transition in bismuth-containing
 HoFe~3~(BO~3~)~4~ in the temperature range 11--500 K
;
_journal_coeditor_code XK5056SUP1
_journal_issue 6
_journal_name_full 'Acta Crystallographica Section B'
_journal_page_first
;
;
_journal_paper_doi 10.1107/S2052520619010473
_journal_volume 75
_journal_year 2019
_chemical_formula_sum 'B4 Bi0.037 Fe3 Ho0.963 O12'
_chemical_formula_weight 569.3
_space_group_IT_number 152
_space_group_name_Hall 'P 31 2"'
_space_group_name_H-M_alt 'P 31 2 1'
_symmetry_cell_setting trigonal
_symmetry_Int_Tables_number 152
_symmetry_space_group_name_Hall 'P 31 2"'
_symmetry_space_group_name_H-M 'P 31 2 1'
_cell_angle_alpha 90
_cell_angle_beta 90
_cell_angle_gamma 120
_cell_formula_units_Z 3
_cell_length_a 9.52910(10)
_cell_length_b 9.52910(10)
_cell_length_c 7.56010(10)
_cell_measurement_reflns_used 21154
_cell_measurement_temperature 350.00(10)
_cell_measurement_theta_max 73.68
_cell_measurement_theta_min 4.26
_cell_volume 594.514(12)
_diffrn_ambient_temperature 350
_diffrn_detector 'CCD plate'
_diffrn_detector_area_resol_mean 8.0872
_diffrn_measured_fraction_theta_full 0.98
_diffrn_measured_fraction_theta_max 0.98
_diffrn_measurement_device 'four-circle diffractometer'
_diffrn_measurement_device_type 'Xcalibur, EosS2 with high theta cut'
_diffrn_measurement_method '\w scans'
_diffrn_radiation_monochromator graphite
_diffrn_radiation_probe x-ray
_diffrn_radiation_source 'X-ray tube'
_diffrn_radiation_type 'Mo K\a'
_diffrn_radiation_wavelength 0.71073
_diffrn_reflns_av_R_equivalents 0.0754
_diffrn_reflns_av_unetI/netI 0.0623
_diffrn_reflns_limit_h_max 25
_diffrn_reflns_limit_h_min -25
_diffrn_reflns_limit_k_max 23
_diffrn_reflns_limit_k_min -25
_diffrn_reflns_limit_l_max 19
_diffrn_reflns_limit_l_min -18
_diffrn_reflns_number 60999
_diffrn_reflns_theta_full 74.36
_diffrn_reflns_theta_max 74.36
_diffrn_reflns_theta_min 3.65
_diffrn_source 'fine-focus sealed X-ray tube'
_exptl_absorpt_coefficient_mu 15.787
_exptl_absorpt_correction_T_max 0.03635
_exptl_absorpt_correction_T_min 0.01181
_exptl_absorpt_correction_type sphere
_exptl_absorpt_process_details '(Dudka, 2007)'
_exptl_crystal_colour light-green
_exptl_crystal_density_diffrn 4.7706
_exptl_crystal_description Sphere
_exptl_crystal_F_000 785
_exptl_crystal_size_rad 0.155
_refine_diff_density_max 2.08
_refine_diff_density_min -0.93
_refine_ls_abs_structure_details '  2084 of Friedel pairs used in the refinement'
_refine_ls_abs_structure_Flack 0.511(5)
_refine_ls_extinction_coef 0.68(6)
_refine_ls_extinction_method 'Becker_Coppens G_I Isotropic   (Becker & Coppens, 1974)'
_refine_ls_goodness_of_fit_gt 1.01
_refine_ls_goodness_of_fit_ref 1.01
_refine_ls_number_constraints 5
_refine_ls_number_parameters 94
_refine_ls_number_reflns 4721
_refine_ls_number_restraints 0
_refine_ls_R_factor_all 0.0209
_refine_ls_R_factor_gt 0.0209
_refine_ls_shift/su_max 0.0472
_refine_ls_shift/su_mean 0.0052
_refine_ls_structure_factor_coef Fsqd
_refine_ls_weighting_details w=1/\s^2^(I)
_refine_ls_weighting_scheme sigma
_refine_ls_wR_factor_gt 0.0524
_refine_ls_wR_factor_ref 0.0524
_reflns_number_gt 4721
_reflns_number_total 4721
_reflns_threshold_expression I>0\s(I)
_cod_data_source_file xk5056sup1.cif
_cod_data_source_block 350
_cod_database_code 2108504
_publcif_datablock.id {2bad10b6-11d7-4756-81bb-2d90774594fa}

loop_
_space_group_symop_id
_space_group_symop_operation_xyz
1 x,y,z
2 -y,x-y,z+1/3
3 -x+y,-x,z+2/3
4 y,x,-z
5 x-y,-y,-z+2/3
6 -x,-x+y,-z+1/3

loop_
_atom_site_label
_atom_site_type_symbol
_atom_site_fract_x
_atom_site_fract_y
_atom_site_fract_z
_atom_site_adp_type
_atom_site_U_iso_or_equiv
_atom_site_site_symmetry_multiplicity
_atom_site_occupancy
_atom_site_calc_flag
Ho1 Ho 0.666333(16) 0.666333(16) 0 Uani 0.00668(2) 3 0.9627 d
Bi1 Bi 0.666333(16) 0.666333(16) 0 Uani 0.00668(2) 3 0.0373 d
Fe1 Fe 0.88392(4) 0 0.333333 Uani 0.00407(7) 3 1 d
Fe2 Fe 0.33544(4) 0.54897(4) 0.32583(2) Uani 0.00440(5) 6 1 d
O1 O 0 0.9229(2) 0.166667 Uani 0.0116(5) 3 1 d
O2 O 0.41569(18) 0.72942(19) 0.1393(2) Uani 0.0122(3) 6 1 d
O3 O 0.69441(18) 0.87854(19) 0.17872(18) Uani 0.0076(3) 6 1 d
O4 O 0.85264(19) 0.63869(19) 0.18346(19) Uani 0.0075(3) 6 1 d
O5 O 0.52396(17) 0.6692(2) 0.4941(2) Uani 0.0063(3) 6 1 d
O6 O 0.8121(2) 0.8121(2) 0.5 Uani 0.0061(4) 3 1 d
O7 O 0.4625(2) 0.4776(2) 0.1831(2) Uani 0.0086(3) 6 1 d
B1 B 0.6675(5) 0.6675(5) 0.5 Uani 0.0043(5) 3 1 d
B2 B 0.5518(3) 0.8791(3) 0.1567(2) Uani 0.0053(4) 6 1 d
B3 B 0 0.7792(4) 0.166667 Uani 0.0055(6) 3 1 d

loop_
_atom_site_aniso_label
_atom_site_aniso_type_symbol
_atom_site_aniso_U_11
_atom_site_aniso_U_22
_atom_site_aniso_U_33
_atom_site_aniso_U_12
_atom_site_aniso_U_13
_atom_site_aniso_U_23
Ho1 Ho 0.00691(2) 0.00691(2) 0.00640(2) 0.00358(3) -0.000324(12) 0.000324(12)
Bi1 Bi 0.00691(2) 0.00691(2) 0.00640(2) 0.00358(3) -0.000324(12) 0.000324(12)
Fe1 Fe 0.00421(7) 0.00324(11) 0.00442(5) 0.00162(6) -0.00001(4) -0.00002(9)
Fe2 Fe 0.00449(7) 0.00376(6) 0.00499(4) 0.00208(6) -0.00001(7) 0.00012(4)
O1 O 0.0160(9) 0.0063(4) 0.0158(7) 0.0080(5) 0.0111(6) 0.0056(3)
O2 O 0.0061(4) 0.0072(4) 0.0182(5) -0.0005(3) -0.0050(3) 0.0060(3)
O3 O 0.0049(4) 0.0100(5) 0.0079(4) 0.0038(3) -0.0023(3) -0.0026(3)
O4 O 0.0070(5) 0.0055(4) 0.0076(4) 0.0014(3) -0.0006(3) 0.0011(3)
O5 O 0.0043(3) 0.0076(4) 0.0086(4) 0.0041(3) -0.0013(2) -0.0037(3)
O6 O 0.0050(5) 0.0050(5) 0.0070(5) 0.0015(5) -0.0002(2) 0.0002(2)
O7 O 0.0102(5) 0.0067(4) 0.0098(4) 0.0050(3) 0.0026(3) 0.0002(3)
B1 B 0.0046(5) 0.0046(5) 0.0061(3) 0.0041(9) 0.0002(3) -0.0002(3)
B2 B 0.0035(5) 0.0046(5) 0.0072(6) 0.0016(4) 0.0002(3) 0.0008(3)
B3 B 0.0050(10) 0.0048(7) 0.0068(7) 0.0025(5) 0.0011(6) 0.0005(3)

loop_
_atom_type_symbol
_atom_type_scat_dispersion_real
_atom_type_scat_dispersion_imag
_atom_type_scat_source
B 0.0013 0.0007 'International Tables Vol C tables 4.2.6.8 and 6.1.1.1'
Bi -4.1077 10.2566 'International Tables Vol C tables 4.2.6.8 and 6.1.1.1'
Fe 0.3463 0.8444 'International Tables Vol C tables 4.2.6.8 and 6.1.1.1'
Ho -0.2175 4.6783 'International Tables Vol C tables 4.2.6.8 and 6.1.1.1'
O 0.0106 0.0060 'International Tables Vol C tables 4.2.6.8 and 6.1.1.1'

loop_
_geom_angle_atom_site_label_1
_geom_angle_atom_site_label_2
_geom_angle_atom_site_label_3
_geom_angle_site_symmetry_1
_geom_angle_site_symmetry_3
_geom_angle
Bi1 Ho1 O3 . . 0
Bi1 Ho1 O3 . 4_555 0
Bi1 Ho1 O4 . . 0
Bi1 Ho1 O4 . 4_555 0
Bi1 Ho1 O7 . . 0
Bi1 Ho1 O7 . 4_555 0
O3 Ho1 O3 . 4_555 121.24(5)
O3 Ho1 O4 . . 89.41(6)
O3 Ho1 O4 . 4_555 72.37(6)
O3 Ho1 O7 . . 90.86(6)
O3 Ho1 O7 . 4_555 140.58(7)
O3 Ho1 O4 4_555 . 72.37(6)
O3 Ho1 O4 4_555 4_555 89.41(6)
O3 Ho1 O7 4_555 . 140.58(7)
O3 Ho1 O7 4_555 4_555 90.86(6)
O4 Ho1 O4 . 4_555 142.78(5)
O4 Ho1 O7 . . 87.02(6)
O4 Ho1 O7 . 4_555 124.35(7)
O4 Ho1 O7 4_555 . 124.35(7)
O4 Ho1 O7 4_555 4_555 87.02(6)
O7 Ho1 O7 . 4_555 73.24(5)
Ho1 Bi1 O3 . . 0
Ho1 Bi1 O3 . 4_555 0
Ho1 Bi1 O4 . . 0
Ho1 Bi1 O4 . 4_555 0
Ho1 Bi1 O7 . . 0
Ho1 Bi1 O7 . 4_555 0
O3 Bi1 O3 . 4_555 121.24(5)
O3 Bi1 O4 . . 89.41(6)
O3 Bi1 O4 . 4_555 72.37(6)
O3 Bi1 O7 . . 90.86(6)
O3 Bi1 O7 . 4_555 140.58(7)
O3 Bi1 O4 4_555 . 72.37(6)
O3 Bi1 O4 4_555 4_555 89.41(6)
O3 Bi1 O7 4_555 . 140.58(7)
O3 Bi1 O7 4_555 4_555 90.86(6)
O4 Bi1 O4 . 4_555 142.78(5)
O4 Bi1 O7 . . 87.02(6)
O4 Bi1 O7 . 4_555 124.35(7)
O4 Bi1 O7 4_555 . 124.35(7)
O4 Bi1 O7 4_555 4_555 87.02(6)
O7 Bi1 O7 . 4_555 73.24(5)
O1 Fe1 O1 1_645 2_765 87.54(5)
O1 Fe1 O3 1_645 1_545 85.68(6)
O1 Fe1 O3 1_645 5_665 167.27(6)
O1 Fe1 O6 1_645 1_545 94.05(8)
O1 Fe1 O6 1_645 3_664 77.16(9)
O1 Fe1 O3 2_765 1_545 167.27(8)
O1 Fe1 O3 2_765 5_665 85.68(8)
O1 Fe1 O6 2_765 1_545 77.16(6)
O1 Fe1 O6 2_765 3_664 94.05(7)
O3 Fe1 O3 1_545 5_665 102.89(9)
O3 Fe1 O6 1_545 1_545 92.57(6)
O3 Fe1 O6 1_545 3_664 94.93(7)
O3 Fe1 O6 5_665 1_545 94.93(7)
O3 Fe1 O6 5_665 3_664 92.57(8)
O6 Fe1 O6 1_545 3_664 167.95(12)
O2 Fe2 O2 . 2_665 86.66(8)
O2 Fe2 O4 . 5_565 168.10(8)
O2 Fe2 O5 . . 95.97(6)
O2 Fe2 O5 . 3_564 75.97(6)
O2 Fe2 O7 . . 82.98(8)
O2 Fe2 O4 2_665 5_565 91.42(8)
O2 Fe2 O5 2_665 . 76.24(8)
O2 Fe2 O5 2_665 3_564 92.85(8)
O2 Fe2 O7 2_665 . 162.52(6)
O4 Fe2 O5 5_565 . 94.98(7)
O4 Fe2 O5 5_565 3_564 92.41(7)
O4 Fe2 O7 5_565 . 101.54(9)
O5 Fe2 O5 . 3_564 166.94(9)
O5 Fe2 O7 . . 90.85(8)
O5 Fe2 O7 3_564 . 98.22(8)
Fe1 O1 Fe1 1_465 3_674 101.72(9)
Fe1 O1 B3 1_465 . 129.14(4)
Fe1 O1 B3 3_674 . 129.14(4)
Fe2 O2 Fe2 . 3_564 102.76(6)
Fe2 O2 B2 . . 124.54(13)
Fe2 O2 B2 3_564 . 128.89(16)
Ho1 O3 Bi1 . . 0.0(5)
Ho1 O3 Fe1 . 1_565 121.82(10)
Ho1 O3 B2 . . 104.39(11)
Bi1 O3 Fe1 . 1_565 121.82(10)
Bi1 O3 B2 . . 104.39(11)
Fe1 O3 B2 1_565 . 133.55(14)
Ho1 O4 Bi1 . . 0.0(5)
Ho1 O4 Fe2 . 5_665 122.47(7)
Ho1 O4 B3 . 1_655 107.11(13)
Bi1 O4 Fe2 . 5_665 122.47(7)
Bi1 O4 B3 . 1_655 107.11(13)
Fe2 O4 B3 5_665 1_655 130.19(14)
Fe2 O5 Fe2 . 2_665 104.38(9)
Fe2 O5 B1 . . 128.27(16)
Fe2 O5 B1 2_665 . 127.31(14)
Fe1 O6 Fe1 1_565 2_655 103.96(7)
Fe1 O6 B1 1_565 . 128.02(17)
Fe1 O6 B1 2_655 . 128.02(17)
Ho1 O7 Bi1 . . 0.0(5)
Ho1 O7 Fe2 . . 118.40(9)
Ho1 O7 B2 . 6_655 113.25(14)
Bi1 O7 Fe2 . . 118.40(9)
Bi1 O7 B2 . 6_655 113.25(14)
Fe2 O7 B2 . 6_655 128.35(13)
O5 B1 O5 . 4_556 121.2(3)
O5 B1 O6 . . 119.4(4)
O5 B1 O6 4_556 . 119.4(4)
O2 B2 O3 . . 115.5(2)
O2 B2 O7 . 6_665 119.3(2)
O3 B2 O7 . 6_665 125.15(16)
O1 B3 O4 . 1_455 117.51(15)
O1 B3 O4 . 6_665 117.51(16)
O4 B3 O4 1_455 6_665 125.0(3)

loop_
_geom_bond_atom_site_label_1
_geom_bond_atom_site_label_2
_geom_bond_site_symmetry_2
_geom_bond_distance
Ho1 Bi1 . 0
Ho1 O3 . 2.3335(17)
Ho1 O3 4_555 2.3335(17)
Ho1 O4 . 2.3691(19)
Ho1 O4 4_555 2.3691(19)
Ho1 O7 . 2.3304(15)
Ho1 O7 4_555 2.3304(15)
Bi1 O3 . 2.3335(17)
Bi1 O3 4_555 2.3335(17)
Bi1 O4 . 2.3691(19)
Bi1 O4 4_555 2.3691(19)
Bi1 O7 . 2.3304(15)
Bi1 O7 4_555 2.3304(15)
Fe1 O1 1_645 2.0407(13)
Fe1 O1 2_765 2.0407(15)
Fe1 O3 1_545 1.9690(14)
Fe1 O3 5_665 1.969(2)
Fe1 O6 1_545 2.0091(16)
Fe1 O6 3_664 2.0091(14)
Fe2 O2 . 2.0532(16)
Fe2 O2 2_665 2.033(2)
Fe2 O4 5_565 1.9706(14)
Fe2 O5 . 2.0246(14)
Fe2 O5 3_564 2.016(2)
Fe2 O7 . 1.979(2)
O1 B3 . 1.369(4)
O2 B2 . 1.373(2)
O3 B2 . 1.371(3)
O4 B3 1_655 1.379(2)
O5 B1 . 1.377(5)
O6 B1 . 1.378(4)
O7 B2 6_655 1.370(4)

loop_
_twin_individual_id
_twin_individual_mass_fraction_refined
_twin_individual_twin_matrix_11
_twin_individual_twin_matrix_12
_twin_individual_twin_matrix_13
_twin_individual_twin_matrix_21
_twin_individual_twin_matrix_22
_twin_individual_twin_matrix_23
_twin_individual_twin_matrix_31
_twin_individual_twin_matrix_32
_twin_individual_twin_matrix_33
1 1 1 0 0 0 1 0 0 0 1
2 0 -1 0 0 0 -1 0 0 0 -1

_cod_database_fobs_code 2108504
